data_4106221
loop_
_publ_author_name
'Dragoslav Vidovic'
'David A. Addy'
'Tobias Kr\"amer'
'John McGrady'
'Simon Aldridge'

_publ_section_title
;
 Probing the Intrinisic Structure and Dynamics of Aminoborane Coordination
 at Late Transition Metal Centers: Mono(\s-BH) Binding in
 [CpRu(PR3)2(H2BNCy2)]+
;
_journal_name_full 'Journal of the American Chemical Society'
_journal_page_first 8494
_journal_page_last 8497
_journal_paper_doi 10.1021/ja203051d
_journal_volume 133
_journal_year 2011
_chemical_formula_moiety 'C43 H77 B N P2 Ru, C32 H12 B F24'
_chemical_formula_sum 'C75 H89 B2 F24 N P2 Ru'
_chemical_formula_weight 1645.13
_space_group_IT_number 2
_symmetry_cell_setting triclinic
_symmetry_space_group_name_Hall '-P 1'
_symmetry_space_group_name_H-M 'P -1'
_atom_sites_solution_hydrogens geom
_atom_sites_solution_primary direct
_audit_creation_date 10-10-07
_audit_creation_method CRYSTALS_ver_14.03
_cell_angle_alpha 92.5084(7)
_cell_angle_beta 103.5033(6)
_cell_angle_gamma 93.3378(7)
_cell_formula_units_Z 2
_cell_length_a 13.2296(2)
_cell_length_b 17.2074(3)
_cell_length_c 17.6001(3)
_cell_measurement_reflns_used 15360
_cell_measurement_temperature 150
_cell_measurement_theta_max 27
_cell_measurement_theta_min 5
_cell_volume 3882.45(11)
_computing_cell_refinement 'DENZO/SCALEPACK (Otwinowski & Minor, 1997)'
_computing_data_collection 'COLLECT (Nonius, 2001).'
_computing_data_reduction 'DENZO/SCALEPACK (Otwinowski & Minor, 1997)'
_computing_molecular_graphics 'CAMERON (Watkin et al., 1996)'
_computing_publication_material 'CRYSTALS (Betteridge et al., 2003)'
_computing_structure_refinement 'CRYSTALS (Betteridge et al., 2003)'
_computing_structure_solution 'SIR92 (Altomare et al., 1994)'
_diffrn_ambient_temperature 150
_diffrn_measured_fraction_theta_full 0.980
_diffrn_measured_fraction_theta_max 0.969
_diffrn_measurement_device Area
_diffrn_measurement_device_type 'Nonius KappaCCD'
_diffrn_measurement_method \w
_diffrn_radiation_monochromator graphite
_diffrn_radiation_type 'Mo K\a'
_diffrn_radiation_wavelength 0.71073
_diffrn_reflns_av_R_equivalents 0.028
_diffrn_reflns_limit_h_max 17
_diffrn_reflns_limit_h_min -16
_diffrn_reflns_limit_k_max 22
_diffrn_reflns_limit_k_min -20
_diffrn_reflns_limit_l_max 22
_diffrn_reflns_limit_l_min -22
_diffrn_reflns_number 58703
_diffrn_reflns_theta_full 25.258
_diffrn_reflns_theta_max 27.454
_diffrn_reflns_theta_min 5.105
_diffrn_standards_number 0
_exptl_absorpt_coefficient_mu 0.342
_exptl_absorpt_correction_T_max 0.98
_exptl_absorpt_correction_T_min 0.76
_exptl_absorpt_correction_type multi-scan
_exptl_absorpt_process_details 'DENZO/SCALEPACK (Otwinowski & Minor, 1997)'
_exptl_crystal_colour yellow
_exptl_crystal_density_diffrn 1.407
_exptl_crystal_description plate
_exptl_crystal_F_000 1692.000
_exptl_crystal_size_max 0.460
_exptl_crystal_size_mid 0.320
_exptl_crystal_size_min 0.060
_refine_diff_density_max 2.20
_refine_diff_density_min -1.63
_refine_ls_extinction_method none
_refine_ls_goodness_of_fit_ref 0.9283
_refine_ls_hydrogen_treatment none
_refine_ls_matrix_type full
_refine_ls_number_parameters 1141
_refine_ls_number_reflns 15764
_refine_ls_number_restraints 1026
_refine_ls_R_factor_all 0.0969
_refine_ls_R_factor_gt 0.0735
_refine_ls_shift/su_max 0.0369768
_refine_ls_shift/su_mean 0.0325613
_refine_ls_structure_factor_coef Fsqd
_refine_ls_weighting_details
;
 Method= Modified Sheldrick 
 w=1/[\s^2^(F^2^) + ( 0.09P)^2^ +21.53P] 
 ,where P=(max(Fo^2^,0) + 2Fc^2^)/3 
;
_refine_ls_weighting_scheme calc
_refine_ls_wR_factor_all 0.1930
_refine_ls_wR_factor_gt 0.1748
_refine_ls_wR_factor_ref 0.1929
_reflns_limit_h_max 16
_reflns_limit_h_min -17
_reflns_limit_k_max 22
_reflns_limit_k_min -22
_reflns_limit_l_max 22
_reflns_limit_l_min 0
_reflns_number_gt 12119
_reflns_number_total 17192
_reflns_threshold_expression I>2.0\s(I)
_oxford_diffrn_Wilson_B_factor 2.24
_oxford_diffrn_Wilson_scale 10.62
_oxford_refine_ls_r_factor_ref 0.0969
_oxford_refine_ls_scale 0.3422(4)
_oxford_reflns_number_all 15767
_oxford_reflns_threshold_expression_ref I>-3.0\s(I)
_oxford_structure_analysis_title 030dvdv10
_cod_data_source_file ja203051d_si_002.cif
_cod_data_source_block global
_cod_original_sg_symbol_H-M 'P -1 '
_cod_original_formula_sum 'C75 H89 B2 F24 N1 P2 Ru1'
_cod_database_code 4106221

loop_
_symmetry_equiv_pos_as_xyz
x,y,z
-x,-y,-z

loop_
_atom_site_label
_atom_site_type_symbol
_atom_site_fract_x
_atom_site_fract_y
_atom_site_fract_z
_atom_site_U_iso_or_equiv
_atom_site_occupancy
_atom_site_adp_type
_atom_site_refinement_flags_posn
_atom_site_refinement_flags_occupancy
_atom_site_disorder_assembly
_atom_site_disorder_group
Ru1 Ru 0.88416(3) 0.24365(2) 0.68802(2) 0.0267 1.0000 Uani . . . .
P2 P 0.91079(8) 0.13098(6) 0.75757(6) 0.0234 1.0000 Uani . . . .
C3 C 1.0132(3) 0.1583(2) 0.8465(2) 0.0272 1.0000 Uani . . . .
C4 C 1.1044(3) 0.2030(3) 0.8251(3) 0.0283 1.0000 Uani . . . .
P5 P 1.05726(8) 0.27420(6) 0.75135(7) 0.0256 1.0000 Uani . . . .
C6 C 1.1570(3) 0.2761(3) 0.6923(3) 0.0328 1.0000 Uani . . . .
C7 C 1.1550(4) 0.1984(3) 0.6442(3) 0.0336 1.0000 Uani . . . .
C8 C 1.2365(4) 0.2007(3) 0.5953(3) 0.0411 1.0000 Uani . . . .
C9 C 1.3452(4) 0.2215(3) 0.6465(3) 0.0422 1.0000 Uani . . . .
C10 C 1.3481(4) 0.2985(3) 0.6918(4) 0.0495 1.0000 Uani . . . .
C11 C 1.2679(4) 0.2970(3) 0.7414(4) 0.0481 1.0000 Uani . . . .
C12 C 1.0865(3) 0.3694(2) 0.8085(3) 0.0305 1.0000 Uani . . . .
C13 C 1.0571(4) 0.4387(3) 0.7581(3) 0.0402 1.0000 Uani . . . .
C14 C 1.0956(4) 0.5160(3) 0.8050(4) 0.0474 1.0000 Uani . . . .
C15 C 1.0583(5) 0.5219(3) 0.8801(4) 0.0506 1.0000 Uani . . . .
C16 C 1.0846(4) 0.4521(3) 0.9289(3) 0.0440 1.0000 Uani . . . .
C17 C 1.0428(4) 0.3755(3) 0.8815(3) 0.0372 1.0000 Uani . . . .
C18 C 0.8079(3) 0.0800(3) 0.7968(3) 0.0304 1.0000 Uani . . . .
C19 C 0.7012(3) 0.0673(3) 0.7385(3) 0.0373 1.0000 Uani . . . .
C20 C 0.6184(4) 0.0320(3) 0.7772(4) 0.0460 1.0000 Uani . . . .
C21 C 0.6516(4) -0.0418(3) 0.8174(4) 0.0523 1.0000 Uani . . . .
C22 C 0.7558(4) -0.0271(3) 0.8761(3) 0.0468 1.0000 Uani . . . .
C23 C 0.8399(4) 0.0047(3) 0.8363(3) 0.0356 1.0000 Uani . . . .
C24 C 0.9681(3) 0.0567(2) 0.7033(2) 0.0258 1.0000 Uani . . . .
C25 C 1.0478(3) 0.0050(3) 0.7515(3) 0.0308 1.0000 Uani . . . .
C26 C 1.1013(4) -0.0399(3) 0.6977(3) 0.0384 1.0000 Uani . . . .
C27 C 1.0233(4) -0.0886(3) 0.6331(3) 0.0441 1.0000 Uani . . . .
C28 C 0.9416(4) -0.0386(3) 0.5871(3) 0.0420 1.0000 Uani . . . .
C29 C 0.8880(3) 0.0063(3) 0.6414(3) 0.0318 1.0000 Uani . . . .
C30 C 0.8694(4) 0.1946(3) 0.5666(3) 0.0404 1.0000 Uani . . . .
C31 C 0.7680(4) 0.1891(3) 0.5835(3) 0.0406 1.0000 Uani . . . .
C32 C 0.7415(4) 0.2657(4) 0.5968(3) 0.0496 1.0000 Uani . . . .
C33 C 0.8233(5) 0.3182(4) 0.5884(3) 0.0548 1.0000 Uani . . . .
C34 C 0.9017(5) 0.2750(4) 0.5694(3) 0.0501 1.0000 Uani . . . .
B35 B 0.8006(4) 0.2800(3) 0.7856(3) 0.0321 1.0000 Uani . . . .
N36 N 0.7281(3) 0.3336(2) 0.7901(2) 0.0306 1.0000 Uani . . . .
C37 C 0.6631(4) 0.3245(3) 0.8480(3) 0.0337 1.0000 Uani . . . .
C38 C 0.5989(4) 0.2477(3) 0.8331(3) 0.0413 1.0000 Uani . . . .
C39 C 0.5305(5) 0.2388(4) 0.8922(4) 0.0604 1.0000 Uani . . . .
C40 C 0.5981(7) 0.2452(5) 0.9754(4) 0.0806 1.0000 Uani . . . .
C41 C 0.6630(6) 0.3209(5) 0.9912(3) 0.0697 1.0000 Uani . . . .
C42 C 0.7289(5) 0.3330(4) 0.9322(3) 0.0521 1.0000 Uani . . . .
F50 F 0.6461(2) 0.51038(17) 0.0886(2) 0.0518 1.0000 Uani . . . .
C49 C 0.5650(4) 0.5014(3) 0.1211(3) 0.0354 1.0000 Uani . . . .
F51 F 0.4895(3) 0.54005(17) 0.0778(2) 0.0578 1.0000 Uani . . . .
F52 F 0.5929(3) 0.54163(18) 0.1907(2) 0.0660 1.0000 Uani . . . .
C53 C 0.5330(3) 0.4186(2) 0.1296(2) 0.0265 1.0000 Uani . . . .
C54 C 0.4363(3) 0.3866(3) 0.0901(3) 0.0318 1.0000 Uani . . . .
C55 C 0.4099(3) 0.3097(3) 0.1015(3) 0.0331 1.0000 Uani . . . .
C56 C 0.4791(3) 0.2665(2) 0.1517(3) 0.0293 1.0000 Uani . . . .
C57 C 0.5779(3) 0.2979(2) 0.1931(2) 0.0237 1.0000 Uani . . . .
C58 C 0.6026(3) 0.3750(2) 0.1789(2) 0.0240 1.0000 Uani . . . .
B59 B 0.6583(4) 0.2447(3) 0.2511(3) 0.0245 1.0000 Uani . . . .
C60 C 0.5990(3) 0.1985(2) 0.3096(2) 0.0255 1.0000 Uani . . . .
C61 C 0.6428(3) 0.1347(2) 0.3488(2) 0.0282 1.0000 Uani . . . .
C62 C 0.5975(4) 0.0958(3) 0.4006(3) 0.0339 1.0000 Uani . . . .
C63 C 0.5052(4) 0.1188(3) 0.4165(3) 0.0416 1.0000 Uani . . . .
C64 C 0.4609(4) 0.1819(3) 0.3796(3) 0.0406 1.0000 Uani . . . .
C65 C 0.5074(4) 0.2216(3) 0.3276(3) 0.0336 1.0000 Uani . . . .
C66 C 0.3635(3) 0.2096(2) 0.3958(3) 0.0837 1.0000 Uani D . . .
C70 C 0.6439(5) 0.0255(3) 0.4375(3) 0.0450 1.0000 Uani . . . .
F71 F 0.6330(3) 0.0196(2) 0.51089(19) 0.0595 1.0000 Uani . . . .
F72 F 0.7466(3) 0.0260(2) 0.4443(2) 0.0706 1.0000 Uani . . . .
F73 F 0.5990(4) -0.0399(2) 0.4004(3) 0.1043 1.0000 Uani . . . .
C74 C 0.7534(3) 0.3000(2) 0.3090(2) 0.0268 1.0000 Uani . . . .
C75 C 0.7314(4) 0.3670(3) 0.3493(3) 0.0324 1.0000 Uani . . . .
C76 C 0.8098(4) 0.4179(3) 0.3962(3) 0.0370 1.0000 Uani . . . .
C77 C 0.9130(4) 0.4027(3) 0.4057(3) 0.0394 1.0000 Uani . . . .
C78 C 0.9376(4) 0.3361(3) 0.3694(3) 0.0347 1.0000 Uani . . . .
C79 C 0.8591(3) 0.2856(3) 0.3231(3) 0.0293 1.0000 Uani . . . .
C80 C 1.0493(4) 0.3190(4) 0.3790(4) 0.0500 1.0000 Uani . . . .
F81 F 1.0665(3) 0.2776(2) 0.3187(3) 0.0747 1.0000 Uani . . . .
F82 F 1.1127(3) 0.3827(3) 0.3874(3) 0.0945 1.0000 Uani . . . .
F83 F 1.0819(3) 0.2767(4) 0.4398(3) 0.1113 1.0000 Uani . . . .
C84 C 0.7836(3) 0.49062(17) 0.4344(2) 0.0698 1.0000 Uani D . . .
C88 C 0.7005(3) 0.1838(2) 0.1930(2) 0.0254 1.0000 Uani . . . .
C89 C 0.6551(3) 0.1084(3) 0.1726(3) 0.0292 1.0000 Uani . . . .
C90 C 0.6910(4) 0.0567(3) 0.1226(3) 0.0343 1.0000 Uani . . . .
C91 C 0.7745(4) 0.0792(3) 0.0917(3) 0.0352 1.0000 Uani . . . .
C92 C 0.8190(4) 0.1544(3) 0.1089(3) 0.0328 1.0000 Uani . . . .
C93 C 0.7818(3) 0.2060(3) 0.1577(2) 0.0279 1.0000 Uani . . . .
C94 C 0.9087(2) 0.1794(2) 0.07662(19) 0.0579 1.0000 Uani D . . .
C98 C 0.6428(3) -0.02422(15) 0.1086(2) 0.0635 1.0000 Uani D . . .
C102 C 0.3063(2) 0.2724(2) 0.0614(3) 0.0897 1.0000 Uani D . . .
C110 C 0.7090(11) 0.4028(6) 0.7383(9) 0.0452 0.52(2) Uani D P 1 1
C111 C 0.5971(11) 0.3967(6) 0.6888(8) 0.0468 0.52(2) Uani D P 1 1
C112 C 0.5799(10) 0.4626(8) 0.6319(7) 0.0561 0.52(2) Uani D P 1 1
C113 C 0.6063(10) 0.5424(6) 0.6757(9) 0.0628 0.52(2) Uani D P 1 1
C114 C 0.7173(10) 0.5484(5) 0.7271(10) 0.0620 0.52(2) Uani D P 1 1
C115 C 0.7335(10) 0.4819(7) 0.7834(8) 0.0530 0.52(2) Uani D P 1 1
C120 C 0.7173(13) 0.4058(5) 0.7521(10) 0.0454 0.48(2) Uani D P 1 2
C121 C 0.6120(12) 0.4172(7) 0.6974(9) 0.0483 0.48(2) Uani D P 1 2
C122 C 0.6165(12) 0.4929(8) 0.6551(7) 0.0546 0.48(2) Uani D P 1 2
C123 C 0.6505(12) 0.5634(6) 0.7135(10) 0.0576 0.48(2) Uani D P 1 2
C124 C 0.7545(10) 0.5520(5) 0.7702(10) 0.0562 0.48(2) Uani D P 1 2
C125 C 0.7496(11) 0.4754(7) 0.8118(8) 0.0502 0.48(2) Uani D P 1 2
F130 F 0.5411(4) -0.0280(4) 0.1091(5) 0.0633 0.458(6) Uani D P 2 1
F131 F 0.6838(5) -0.0772(4) 0.1558(4) 0.0640 0.458(6) Uani D P 2 1
F132 F 0.6462(6) -0.0517(4) 0.0352(4) 0.0638 0.458(6) Uani D P 2 1
F135 F 0.5413(4) -0.0321(4) 0.0759(4) 0.0638 0.542(6) Uani D P 2 2
F136 F 0.6543(5) -0.0579(3) 0.1787(3) 0.0635 0.542(6) Uani D P 2 2
F137 F 0.6869(5) -0.0714(3) 0.0647(4) 0.0640 0.542(6) Uani D P 2 2
F140 F 0.2429(4) 0.3179(3) 0.0163(4) 0.0899 0.625(4) Uani D P 3 1
F141 F 0.3120(4) 0.2097(3) 0.0151(4) 0.0901 0.625(4) Uani D P 3 1
F142 F 0.2527(4) 0.2461(4) 0.1138(4) 0.0901 0.625(4) Uani D P 3 1
F145 F 0.2254(5) 0.3094(5) 0.0749(6) 0.0899 0.375(4) Uani D P 3 2
F146 F 0.3022(7) 0.2794(6) -0.0165(4) 0.0901 0.375(4) Uani D P 3 2
F147 F 0.2831(6) 0.1979(4) 0.0682(6) 0.0899 0.375(4) Uani D P 3 2
F150 F 0.8125(6) 0.5582(3) 0.4118(4) 0.0700 0.437(5) Uani D P 4 1
F151 F 0.8322(7) 0.4905(4) 0.5122(3) 0.0696 0.437(5) Uani D P 4 1
F152 F 0.6814(5) 0.4938(4) 0.4323(5) 0.0702 0.437(5) Uani D P 4 1
F155 F 0.8598(5) 0.5489(3) 0.4397(4) 0.0698 0.563(5) Uani D P 4 2
F156 F 0.7690(5) 0.4866(3) 0.5059(3) 0.0699 0.563(5) Uani D P 4 2
F157 F 0.6952(5) 0.5187(3) 0.3915(3) 0.0704 0.563(5) Uani D P 4 2
F160 F 0.3250(7) 0.1643(5) 0.4445(5) 0.0837 0.438(9) Uani D P 5 1
F161 F 0.3645(7) 0.2823(4) 0.4249(6) 0.0839 0.438(9) Uani D P 5 1
F162 F 0.2888(6) 0.2044(7) 0.3274(4) 0.0840 0.438(9) Uani D P 5 1
F165 F 0.3007(6) 0.1539(3) 0.4157(5) 0.0838 0.562(9) Uani D P 5 2
F166 F 0.3876(5) 0.2632(4) 0.4578(4) 0.0843 0.562(9) Uani D P 5 2
F167 F 0.3026(5) 0.2453(5) 0.3376(4) 0.0837 0.562(9) Uani D P 5 2
F170 F 0.9933(4) 0.1395(4) 0.1000(4) 0.0582 0.558(8) Uani D P 6 1
F171 F 0.8814(5) 0.1680(4) -0.0031(3) 0.0579 0.558(8) Uani D P 6 1
F172 F 0.9426(5) 0.2548(3) 0.0908(4) 0.0583 0.558(8) Uani D P 6 1
F175 F 0.9988(4) 0.1663(5) 0.1295(4) 0.0578 0.442(8) Uani D P 6 2
F176 F 0.9160(6) 0.1437(4) 0.0093(4) 0.0584 0.442(8) Uani D P 6 2
F177 F 0.9155(6) 0.2562(3) 0.0652(5) 0.0580 0.442(8) Uani D P 6 2
H31 H 1.0391 0.1125 0.8724 0.0319 1.0000 Uiso R . . .
H32 H 0.9853 0.1916 0.8794 0.0312 1.0000 Uiso R . . .
H41 H 1.1505 0.2306 0.8722 0.0304 1.0000 Uiso R . . .
H42 H 1.1430 0.1663 0.8024 0.0308 1.0000 Uiso R . . .
H61 H 1.1386 0.3167 0.6546 0.0421 1.0000 Uiso R . . .
H71 H 1.1726 0.1570 0.6822 0.0401 1.0000 Uiso R . . .
H72 H 1.0849 0.1844 0.6108 0.0401 1.0000 Uiso R . . .
H82 H 1.2344 0.1507 0.5675 0.0469 1.0000 Uiso R . . .
H81 H 1.2234 0.2421 0.5583 0.0457 1.0000 Uiso R . . .
H91 H 1.3649 0.1797 0.6819 0.0503 1.0000 Uiso R . . .
H92 H 1.3953 0.2264 0.6139 0.0503 1.0000 Uiso R . . .
H101 H 1.4186 0.3109 0.7258 0.0531 1.0000 Uiso R . . .
H102 H 1.3332 0.3380 0.6535 0.0531 1.0000 Uiso R . . .
H112 H 1.2720 0.3489 0.7695 0.0522 1.0000 Uiso R . . .
H111 H 1.2843 0.2575 0.7789 0.0516 1.0000 Uiso R . . .
H121 H 1.1646 0.3752 0.8273 0.0356 1.0000 Uiso R . . .
H132 H 1.0896 0.4368 0.7140 0.0464 1.0000 Uiso R . . .
H131 H 0.9821 0.4361 0.7382 0.0468 1.0000 Uiso R . . .
H141 H 1.1714 0.5194 0.8174 0.0497 1.0000 Uiso R . . .
H142 H 1.0737 0.5599 0.7739 0.0492 1.0000 Uiso R . . .
H151 H 1.0932 0.5686 0.9102 0.0577 1.0000 Uiso R . . .
H152 H 0.9825 0.5270 0.8672 0.0582 1.0000 Uiso R . . .
H162 H 1.1601 0.4498 0.9439 0.0446 1.0000 Uiso R . . .
H161 H 1.0551 0.4561 0.9733 0.0448 1.0000 Uiso R . . .
H171 H 1.0611 0.3307 0.9121 0.0442 1.0000 Uiso R . . .
H172 H 0.9672 0.3750 0.8666 0.0447 1.0000 Uiso R . . .
H181 H 0.7973 0.1160 0.8398 0.0342 1.0000 Uiso R . . .
H191 H 0.6808 0.1169 0.7184 0.0450 1.0000 Uiso R . . .
H192 H 0.7077 0.0307 0.6954 0.0448 1.0000 Uiso R . . .
H202 H 0.6101 0.0696 0.8184 0.0563 1.0000 Uiso R . . .
H201 H 0.5526 0.0223 0.7394 0.0567 1.0000 Uiso R . . .
H211 H 0.5988 -0.0603 0.8431 0.0620 1.0000 Uiso R . . .
H212 H 0.6596 -0.0814 0.7774 0.0621 1.0000 Uiso R . . .
H221 H 0.7805 -0.0754 0.9014 0.0535 1.0000 Uiso R . . .
H222 H 0.7468 0.0132 0.9152 0.0529 1.0000 Uiso R . . .
H232 H 0.9059 0.0156 0.8765 0.0423 1.0000 Uiso R . . .
H231 H 0.8468 -0.0339 0.7968 0.0414 1.0000 Uiso R . . .
H241 H 1.0089 0.0896 0.6750 0.0325 1.0000 Uiso R . . .
H252 H 1.0976 0.0347 0.7914 0.0384 1.0000 Uiso R . . .
H251 H 1.0110 -0.0334 0.7765 0.0388 1.0000 Uiso R . . .
H261 H 1.1497 -0.0730 0.7290 0.0439 1.0000 Uiso R . . .
H262 H 1.1401 -0.0022 0.6738 0.0434 1.0000 Uiso R . . .
H271 H 1.0616 -0.1142 0.5983 0.0490 1.0000 Uiso R . . .
H272 H 0.9894 -0.1304 0.6566 0.0495 1.0000 Uiso R . . .
H282 H 0.9748 -0.0011 0.5594 0.0461 1.0000 Uiso R . . .
H281 H 0.8893 -0.0713 0.5499 0.0463 1.0000 Uiso R . . .
H291 H 0.8558 -0.0325 0.6684 0.0345 1.0000 Uiso R . . .
H292 H 0.8345 0.0388 0.6107 0.0357 1.0000 Uiso R . . .
H301 H 0.9065 0.1507 0.5519 0.0437 1.0000 Uiso R . . .
H311 H 0.7246 0.1402 0.5850 0.0510 1.0000 Uiso R . . .
H321 H 0.6760 0.2791 0.6064 0.0550 1.0000 Uiso R . . .
H331 H 0.8242 0.3752 0.5931 0.0670 1.0000 Uiso R . . .
H341 H 0.9676 0.2966 0.5581 0.0556 1.0000 Uiso R . . .
H371 H 0.6141 0.3682 0.8408 0.0389 1.0000 Uiso R . . .
H381 H 0.6441 0.2051 0.8372 0.0486 1.0000 Uiso R . . .
H382 H 0.5550 0.2443 0.7807 0.0490 1.0000 Uiso R . . .
H392 H 0.4793 0.2782 0.8848 0.0690 1.0000 Uiso R . . .
H391 H 0.4918 0.1876 0.8819 0.0689 1.0000 Uiso R . . .
H401 H 0.5538 0.2420 1.0115 0.0894 1.0000 Uiso R . . .
H402 H 0.6431 0.2023 0.9827 0.0887 1.0000 Uiso R . . .
H411 H 0.7093 0.3207 1.0431 0.0770 1.0000 Uiso R . . .
H412 H 0.6187 0.3638 0.9898 0.0772 1.0000 Uiso R . . .
H422 H 0.7613 0.3870 0.9388 0.0576 1.0000 Uiso R . . .
H421 H 0.7800 0.2953 0.9397 0.0572 1.0000 Uiso R . . .
H541 H 0.3894 0.4171 0.0573 0.0361 1.0000 Uiso R . . .
H561 H 0.4601 0.2152 0.1592 0.0306 1.0000 Uiso R . . .
H581 H 0.6671 0.3992 0.2042 0.0256 1.0000 Uiso R . . .
H611 H 0.7041 0.1179 0.3380 0.0282 1.0000 Uiso R . . .
H631 H 0.4729 0.0910 0.4510 0.0446 1.0000 Uiso R . . .
H651 H 0.4764 0.2648 0.3020 0.0406 1.0000 Uiso R . . .
H751 H 0.6628 0.3774 0.3460 0.0349 1.0000 Uiso R . . .
H771 H 0.9667 0.4370 0.4377 0.0404 1.0000 Uiso R . . .
H791 H 0.8782 0.2417 0.3007 0.0337 1.0000 Uiso R . . .
H891 H 0.5995 0.0909 0.1940 0.0341 1.0000 Uiso R . . .
H911 H 0.8011 0.0460 0.0594 0.0391 1.0000 Uiso R . . .
H931 H 0.8118 0.2581 0.1677 0.0354 1.0000 Uiso R . . .
H1101 H 0.7569 0.4000 0.7033 0.0631 0.52(2) Uiso R P 1 1
H1111 H 0.5501 0.4001 0.7227 0.0622 0.52(2) Uiso R P 1 1
H1112 H 0.5836 0.3472 0.6587 0.0620 0.52(2) Uiso R P 1 1
H1121 H 0.6256 0.4563 0.5964 0.0659 0.52(2) Uiso R P 1 1
H1122 H 0.5076 0.4599 0.6008 0.0660 0.52(2) Uiso R P 1 1
H1132 H 0.5575 0.5488 0.7089 0.0713 0.52(2) Uiso R P 1 1
H1131 H 0.6000 0.5838 0.6389 0.0710 0.52(2) Uiso R P 1 1
H1141 H 0.7309 0.5973 0.7574 0.0709 0.52(2) Uiso R P 1 1
H1142 H 0.7676 0.5442 0.6947 0.0712 0.52(2) Uiso R P 1 1
H1151 H 0.8054 0.4841 0.8139 0.0649 0.52(2) Uiso R P 1 1
H1152 H 0.6864 0.4865 0.8183 0.0649 0.52(2) Uiso R P 1 1
H1201 H 0.7681 0.4069 0.7196 0.0461 0.48(2) Uiso R P 1 2
H1211 H 0.5626 0.4211 0.7296 0.0491 0.48(2) Uiso R P 1 2
H1212 H 0.5916 0.3736 0.6601 0.0490 0.48(2) Uiso R P 1 2
H1222 H 0.6669 0.4891 0.6233 0.0530 0.48(2) Uiso R P 1 2
H1221 H 0.5482 0.5002 0.6218 0.0529 0.48(2) Uiso R P 1 2
H1231 H 0.5989 0.5708 0.7438 0.0571 0.48(2) Uiso R P 1 2
H1232 H 0.6593 0.6093 0.6846 0.0569 0.48(2) Uiso R P 1 2
H1241 H 0.7735 0.5947 0.8096 0.0572 0.48(2) Uiso R P 1 2
H1242 H 0.8065 0.5498 0.7400 0.0570 0.48(2) Uiso R P 1 2
H1252 H 0.8174 0.4675 0.8460 0.0510 0.48(2) Uiso R P 1 2
H1251 H 0.6987 0.4788 0.8435 0.0510 0.48(2) Uiso R P 1 2
H352 H 0.8152 0.2338 0.8315 0.0444 1.0000 Uiso R . . .
H351 H 0.8712 0.3089 0.7575 0.0545 1.0000 Uiso R . . .

loop_
_atom_site_aniso_label
_atom_site_aniso_U_11
_atom_site_aniso_U_22
_atom_site_aniso_U_33
_atom_site_aniso_U_23
_atom_site_aniso_U_13
_atom_site_aniso_U_12
Ru1 0.02347(18) 0.02688(19) 0.0300(2) 0.00524(14) 0.00495(13) 0.00606(13)
P2 0.0215(5) 0.0242(5) 0.0249(5) 0.0033(4) 0.0062(4) 0.0016(4)
C3 0.028(2) 0.028(2) 0.026(2) 0.0035(17) 0.0059(17) 0.0045(17)
C4 0.024(2) 0.030(2) 0.029(2) -0.0010(18) 0.0015(17) 0.0011(17)
P5 0.0222(5) 0.0233(5) 0.0323(6) 0.0036(4) 0.0078(4) 0.0026(4)
C6 0.030(2) 0.026(2) 0.047(3) 0.006(2) 0.017(2) 0.0044(18)
C7 0.028(2) 0.037(2) 0.037(2) -0.002(2) 0.0100(19) 0.0012(19)
C8 0.033(3) 0.055(3) 0.039(3) 0.005(2) 0.015(2) 0.009(2)
C9 0.030(2) 0.047(3) 0.055(3) -0.001(2) 0.019(2) 0.009(2)
C10 0.029(3) 0.042(3) 0.082(4) -0.002(3) 0.026(3) -0.002(2)
C11 0.029(2) 0.039(3) 0.077(4) -0.019(3) 0.021(3) -0.006(2)
C12 0.026(2) 0.025(2) 0.042(3) 0.0012(19) 0.0104(19) 0.0003(17)
C13 0.043(3) 0.026(2) 0.051(3) 0.002(2) 0.011(2) 0.002(2)
C14 0.048(3) 0.025(2) 0.068(4) 0.006(2) 0.012(3) 0.001(2)
C15 0.045(3) 0.033(3) 0.070(4) -0.012(3) 0.009(3) 0.001(2)
C16 0.043(3) 0.042(3) 0.048(3) -0.010(2) 0.016(2) 0.004(2)
C17 0.035(2) 0.032(2) 0.046(3) -0.002(2) 0.014(2) 0.0023(19)
C18 0.030(2) 0.030(2) 0.033(2) -0.0017(18) 0.0130(19) -0.0032(18)
C19 0.026(2) 0.042(3) 0.043(3) -0.001(2) 0.010(2) -0.0015(19)
C20 0.030(2) 0.045(3) 0.065(4) -0.007(3) 0.019(2) -0.009(2)
C21 0.047(3) 0.047(3) 0.067(4) -0.004(3) 0.028(3) -0.017(2)
C22 0.054(3) 0.043(3) 0.050(3) 0.009(2) 0.028(3) -0.008(2)
C23 0.039(3) 0.033(2) 0.037(3) 0.005(2) 0.014(2) -0.003(2)
C24 0.026(2) 0.024(2) 0.029(2) 0.0040(17) 0.0087(17) 0.0035(16)
C25 0.031(2) 0.029(2) 0.032(2) 0.0052(18) 0.0038(18) 0.0085(18)
C26 0.038(3) 0.037(3) 0.044(3) 0.008(2) 0.013(2) 0.015(2)
C27 0.052(3) 0.040(3) 0.044(3) -0.005(2) 0.018(2) 0.016(2)
C28 0.049(3) 0.047(3) 0.031(2) -0.007(2) 0.011(2) 0.011(2)
C29 0.030(2) 0.034(2) 0.031(2) -0.0004(19) 0.0058(18) 0.0066(18)
C30 0.043(3) 0.053(3) 0.026(2) 0.009(2) 0.006(2) 0.011(2)
C31 0.035(3) 0.049(3) 0.032(2) 0.004(2) -0.004(2) 0.007(2)
C32 0.039(3) 0.063(4) 0.042(3) 0.002(3) -0.006(2) 0.022(3)
C33 0.062(4) 0.049(3) 0.049(3) 0.020(3) -0.001(3) 0.014(3)
C34 0.055(3) 0.062(4) 0.034(3) 0.019(3) 0.008(2) 0.005(3)
B35 0.027(2) 0.033(3) 0.036(3) 0.002(2) 0.005(2) 0.004(2)
N36 0.0268(18) 0.0275(19) 0.040(2) 0.0060(16) 0.0114(16) 0.0056(15)
C37 0.037(2) 0.031(2) 0.036(2) 0.0075(19) 0.013(2) 0.0130(19)
C38 0.042(3) 0.037(3) 0.053(3) 0.010(2) 0.025(2) 0.010(2)
C39 0.065(4) 0.058(4) 0.078(4) 0.027(3) 0.047(4) 0.020(3)
C40 0.107(6) 0.096(6) 0.069(4) 0.049(4) 0.059(4) 0.063(5)
C41 0.095(5) 0.092(5) 0.036(3) 0.019(3) 0.023(3) 0.070(5)
C42 0.059(3) 0.059(4) 0.038(3) -0.002(3) 0.005(3) 0.032(3)
F50 0.0463(17) 0.0353(15) 0.081(2) 0.0226(15) 0.0256(16) 0.0008(13)
C49 0.038(3) 0.023(2) 0.044(3) 0.007(2) 0.007(2) 0.0048(18)
F51 0.0536(19) 0.0285(15) 0.089(2) 0.0238(16) 0.0055(17) 0.0134(13)
F52 0.107(3) 0.0277(15) 0.058(2) -0.0069(15) 0.014(2) -0.0122(17)
C53 0.031(2) 0.022(2) 0.029(2) 0.0055(17) 0.0102(17) 0.0064(17)
C54 0.031(2) 0.026(2) 0.037(2) 0.0071(19) 0.0022(19) 0.0089(18)
C55 0.028(2) 0.030(2) 0.039(2) 0.0027(19) 0.0010(19) 0.0027(18)
C56 0.028(2) 0.022(2) 0.038(2) 0.0063(18) 0.0065(18) 0.0008(16)
C57 0.023(2) 0.025(2) 0.025(2) 0.0052(16) 0.0088(16) 0.0032(16)
C58 0.024(2) 0.023(2) 0.026(2) 0.0011(16) 0.0081(16) 0.0022(16)
B59 0.025(2) 0.022(2) 0.028(2) 0.0051(19) 0.0078(19) 0.0033(18)
C60 0.029(2) 0.022(2) 0.026(2) 0.0036(16) 0.0059(17) 0.0021(16)
C61 0.031(2) 0.026(2) 0.029(2) 0.0044(17) 0.0090(18) 0.0036(17)
C62 0.046(3) 0.025(2) 0.030(2) 0.0075(18) 0.008(2) 0.0034(19)
C63 0.059(3) 0.036(3) 0.038(3) 0.013(2) 0.026(2) 0.005(2)
C64 0.052(3) 0.034(2) 0.046(3) 0.010(2) 0.027(2) 0.010(2)
C65 0.042(3) 0.025(2) 0.042(3) 0.0112(19) 0.023(2) 0.0107(19)
C66 0.087(2) 0.073(2) 0.122(3) 0.039(2) 0.074(2) 0.0374(18)
C70 0.058(3) 0.035(3) 0.040(3) 0.014(2) 0.006(2) 0.004(2)
F71 0.069(2) 0.057(2) 0.0496(19) 0.0303(16) 0.0058(16) -0.0058(16)
F72 0.069(2) 0.077(3) 0.081(3) 0.049(2) 0.032(2) 0.037(2)
F73 0.168(5) 0.0270(18) 0.080(3) -0.0037(18) -0.047(3) 0.019(2)
C74 0.031(2) 0.025(2) 0.025(2) 0.0079(17) 0.0070(17) 0.0042(17)
C75 0.033(2) 0.037(2) 0.026(2) 0.0021(19) 0.0052(18) 0.0073(19)
C76 0.047(3) 0.033(2) 0.029(2) -0.0038(19) 0.003(2) 0.004(2)
C77 0.038(3) 0.042(3) 0.032(2) -0.001(2) 0.000(2) -0.005(2)
C78 0.029(2) 0.037(3) 0.034(2) 0.005(2) -0.0002(19) -0.0001(19)
C79 0.031(2) 0.026(2) 0.030(2) 0.0042(18) 0.0048(18) 0.0022(17)
C80 0.029(3) 0.058(3) 0.057(3) -0.007(3) 0.000(2) 0.000(2)
F81 0.0376(18) 0.088(3) 0.094(3) -0.030(2) 0.0132(18) 0.0047(18)
F82 0.043(2) 0.078(3) 0.157(5) -0.042(3) 0.029(2) -0.0223(19)
F83 0.053(2) 0.190(6) 0.091(3) 0.054(4) -0.001(2) 0.050(3)
C84 0.101(3) 0.0461(14) 0.0672(18) -0.0037(13) 0.0267(19) 0.0212(16)
C88 0.025(2) 0.028(2) 0.024(2) 0.0062(17) 0.0039(16) 0.0066(16)
C89 0.025(2) 0.032(2) 0.031(2) 0.0039(18) 0.0064(17) 0.0039(17)
C90 0.034(2) 0.035(2) 0.034(2) -0.001(2) 0.0082(19) 0.0077(19)
C91 0.038(3) 0.043(3) 0.027(2) 0.001(2) 0.0100(19) 0.014(2)
C92 0.034(2) 0.038(2) 0.029(2) 0.0098(19) 0.0109(19) 0.0086(19)
C93 0.029(2) 0.032(2) 0.025(2) 0.0080(17) 0.0084(17) 0.0054(17)
C94 0.0519(16) 0.0704(17) 0.0645(18) 0.0197(14) 0.0339(14) 0.0177(12)
C98 0.0709(17) 0.0397(13) 0.080(2) -0.0140(14) 0.0230(16) -0.0017(12)
C102 0.0441(16) 0.073(2) 0.127(3) -0.002(2) -0.0230(18) -0.0166(14)
C110 0.042(5) 0.037(5) 0.070(6) 0.027(4) 0.033(5) 0.014(4)
C111 0.045(5) 0.041(5) 0.066(6) 0.033(4) 0.030(5) 0.021(4)
C112 0.056(5) 0.047(5) 0.077(6) 0.037(5) 0.029(5) 0.020(4)
C113 0.065(6) 0.046(5) 0.086(7) 0.034(5) 0.026(5) 0.017(5)
C114 0.061(6) 0.045(5) 0.089(7) 0.034(5) 0.028(5) 0.011(4)
C115 0.049(5) 0.039(5) 0.082(7) 0.026(5) 0.031(5) 0.010(4)
C120 0.047(6) 0.030(5) 0.073(7) 0.022(4) 0.035(5) 0.017(4)
C121 0.054(6) 0.035(5) 0.070(6) 0.024(5) 0.033(5) 0.023(5)
C122 0.063(6) 0.037(5) 0.078(7) 0.027(5) 0.035(5) 0.021(5)
C123 0.065(6) 0.036(5) 0.085(7) 0.029(5) 0.034(6) 0.020(4)
C124 0.060(6) 0.032(5) 0.088(7) 0.023(5) 0.034(6) 0.014(4)
C125 0.053(6) 0.026(4) 0.083(7) 0.020(5) 0.034(5) 0.012(4)
F130 0.0707(17) 0.0398(14) 0.080(2) -0.0144(15) 0.0233(17) -0.0020(13)
F131 0.0713(18) 0.0397(14) 0.081(2) -0.0138(14) 0.0222(17) -0.0016(13)
F132 0.0713(18) 0.0402(14) 0.080(2) -0.0142(14) 0.0231(17) -0.0017(13)
F135 0.0710(17) 0.0400(14) 0.080(2) -0.0137(15) 0.0222(17) -0.0025(13)
F136 0.0715(18) 0.0393(14) 0.080(2) -0.0140(14) 0.0229(17) -0.0016(13)
F137 0.0714(18) 0.0400(14) 0.081(2) -0.0142(14) 0.0234(17) -0.0012(13)
F140 0.0442(17) 0.073(2) 0.127(4) -0.001(2) -0.0238(19) -0.0164(14)
F141 0.0444(17) 0.074(2) 0.127(4) -0.003(2) -0.0230(19) -0.0167(15)
F142 0.0444(17) 0.074(2) 0.127(4) -0.002(2) -0.0225(19) -0.0172(15)
F145 0.0440(17) 0.074(2) 0.127(4) -0.002(2) -0.0229(19) -0.0164(15)
F146 0.0445(17) 0.074(2) 0.127(4) -0.002(2) -0.0231(19) -0.0170(15)
F147 0.0444(17) 0.073(2) 0.127(4) -0.002(2) -0.0234(19) -0.0168(15)
F150 0.101(3) 0.0462(14) 0.0675(19) -0.0032(14) 0.027(2) 0.0213(17)
F151 0.101(3) 0.0462(14) 0.0669(19) -0.0039(14) 0.027(2) 0.0210(17)
F152 0.101(3) 0.0469(15) 0.0677(19) -0.0048(14) 0.027(2) 0.0210(17)
F155 0.101(3) 0.0458(14) 0.0675(19) -0.0033(14) 0.0265(19) 0.0211(17)
F156 0.101(3) 0.0463(14) 0.0673(19) -0.0036(14) 0.0276(19) 0.0212(17)
F157 0.101(3) 0.0461(14) 0.0677(19) -0.0040(14) 0.0257(19) 0.0216(17)
F160 0.087(2) 0.074(2) 0.122(3) 0.039(2) 0.075(2) 0.0371(18)
F161 0.087(2) 0.073(2) 0.123(3) 0.039(2) 0.074(2) 0.0378(19)
F162 0.087(2) 0.074(2) 0.123(3) 0.039(2) 0.074(2) 0.0378(19)
F165 0.087(2) 0.074(2) 0.122(3) 0.039(2) 0.074(2) 0.0367(18)
F166 0.088(2) 0.074(2) 0.123(3) 0.039(2) 0.074(2) 0.0378(19)
F167 0.087(2) 0.073(2) 0.123(3) 0.040(2) 0.074(2) 0.0378(19)
F170 0.0518(16) 0.0707(17) 0.0652(18) 0.0197(14) 0.0342(15) 0.0182(13)
F171 0.0520(16) 0.0706(17) 0.0642(18) 0.0196(14) 0.0340(15) 0.0183(13)
F172 0.0523(16) 0.0705(17) 0.0649(18) 0.0198(14) 0.0337(15) 0.0167(13)
F175 0.0516(16) 0.0706(17) 0.0645(18) 0.0196(15) 0.0341(15) 0.0178(13)
F176 0.0524(17) 0.0710(17) 0.0649(18) 0.0189(14) 0.0342(15) 0.0176(13)
F177 0.0519(16) 0.0704(17) 0.0645(18) 0.0203(15) 0.0333(15) 0.0172(13)

loop_
_atom_type_symbol
_atom_type_scat_dispersion_real
_atom_type_scat_dispersion_imag
_atom_type_scat_Cromer_Mann_a1
_atom_type_scat_Cromer_Mann_b1
_atom_type_scat_Cromer_Mann_a2
_atom_type_scat_Cromer_Mann_b2
_atom_type_scat_Cromer_Mann_a3
_atom_type_scat_Cromer_Mann_b3
_atom_type_scat_Cromer_Mann_a4
_atom_type_scat_Cromer_Mann_b4
_atom_type_scat_Cromer_Mann_c
_atom_type_scat_source
C 0.0033 0.0016 2.3100 20.8439 1.0200 10.2075 1.5886 0.5687 0.8650 51.6512 0.2156 'International Tables Vol C 4.2.6.8 and 6.1.1.4'
H 0.0000 0.0000 0.4930 10.5109 0.3229 26.1257 0.1402 3.1424 0.0408 57.7998 0.0030 'International Tables Vol C 4.2.6.8 and 6.1.1.4'
F 0.0171 0.0103 3.5392 10.2825 2.6412 4.2944 1.5170 0.2615 1.0243 26.1476 0.2776 'International Tables Vol C 4.2.6.8 and 6.1.1.4'
B 0.0013 0.0007 2.0545 23.2185 1.3326 1.0210 1.0979 60.3498 0.7068 0.1403 -0.1932 'International Tables Vol C 4.2.6.8 and 6.1.1.4'
N 0.0061 0.0033 12.2126 0.0057 3.1322 9.8933 2.0125 28.9975 1.1663 0.5826 -11.5290 'International Tables Vol C 4.2.6.8 and 6.1.1.4'
P 0.1023 0.0942 6.4345 1.9067 4.1791 27.1570 1.7800 0.5260 1.4908 68.1645 1.1149 'International Tables Vol C 4.2.6.8 and 6.1.1.4'
Ru -1.2594 0.8363 19.2674 0.8085 12.9182 8.4347 4.8634 24.7997 1.5676 94.2928 5.3787 'International Tables Vol C 4.2.6.8 and 6.1.1.4'

loop_
_geom_angle_atom_site_label_1
_geom_angle_atom_site_label_2
_geom_angle_atom_site_label_3
_geom_angle
_geom_angle_publ_flag
P2 Ru1 P5 82.37(4) yes
P2 Ru1 C30 100.61(14) yes
P5 Ru1 C30 111.28(14) yes
P2 Ru1 C31 97.07(14) yes
P5 Ru1 C31 148.55(14) yes
C30 Ru1 C31 37.65(19) yes
P2 Ru1 C32 125.97(17) yes
P5 Ru1 C32 150.95(17) yes
C30 Ru1 C32 61.8(2) yes
C31 Ru1 C32 36.7(2) yes
P2 Ru1 C33 158.52(17) yes
P5 Ru1 C33 114.37(17) yes
C30 Ru1 C33 61.6(2) yes
C31 Ru1 C33 61.6(2) yes
C32 Ru1 C33 36.6(2) yes
P2 Ru1 C34 133.51(16) yes
P5 Ru1 C34 95.68(16) yes
C30 Ru1 C34 37.1(2) yes
C31 Ru1 C34 62.0(2) yes
C32 Ru1 C34 61.2(2) yes
P2 Ru1 B35 83.16(13) yes
P5 Ru1 B35 101.07(13) yes
C30 Ru1 B35 147.65(18) yes
C31 Ru1 B35 110.12(19) yes
C32 Ru1 B35 89.8(2) yes
P2 Ru1 H351 101.7 no
P5 Ru1 H351 79.2 no
C30 Ru1 H351 156.5 no
C31 Ru1 H351 131.0 no
C32 Ru1 H351 98.5 no
C33 Ru1 C34 36.5(2) yes
C33 Ru1 B35 105.3(2) yes
C34 Ru1 B35 141.6(2) yes
C33 Ru1 H351 94.9 no
C34 Ru1 H351 123.7 no
B35 Ru1 H351 30.9 no
Ru1 P2 C3 106.47(14) yes
Ru1 P2 C18 123.03(15) yes
C3 P2 C18 102.6(2) yes
Ru1 P2 C24 110.69(13) yes
C3 P2 C24 104.50(19) yes
C18 P2 C24 107.8(2) yes
P2 C3 C4 109.7(3) yes
P2 C3 H31 111.0 no
C4 C3 H31 107.9 no
P2 C3 H32 108.1 no
C4 C3 H32 108.2 no
H31 C3 H32 111.9 no
C3 C4 P5 110.7(3) yes
C3 C4 H41 110.5 no
P5 C4 H41 109.5 no
C3 C4 H42 108.4 no
P5 C4 H42 107.9 no
H41 C4 H42 109.7 no
C4 P5 Ru1 111.14(14) yes
C4 P5 C6 103.1(2) yes
Ru1 P5 C6 118.68(16) yes
C4 P5 C12 103.4(2) yes
Ru1 P5 C12 116.11(14) yes
C6 P5 C12 102.6(2) yes
P5 C6 C7 112.5(3) yes
P5 C6 C11 113.2(4) yes
C7 C6 C11 109.2(4) yes
P5 C6 H61 106.3 no
C7 C6 H61 107.1 no
C11 C6 H61 108.2 no
C6 C7 C8 112.2(4) yes
C6 C7 H71 107.3 no
C8 C7 H71 107.4 no
C6 C7 H72 110.8 no
C8 C7 H72 110.8 no
H71 C7 H72 108.1 no
C7 C8 C9 111.1(4) yes
C7 C8 H82 109.7 no
C9 C8 H82 110.1 no
C7 C8 H81 110.0 no
C9 C8 H81 105.5 no
H82 C8 H81 110.4 no
C8 C9 C10 110.3(4) yes
C8 C9 H91 109.1 no
C10 C9 H91 111.0 no
C8 C9 H92 109.9 no
C10 C9 H92 108.1 no
H91 C9 H92 108.4 no
C9 C10 C11 111.5(4) yes
C9 C10 H101 109.6 no
C11 C10 H101 109.7 no
C9 C10 H102 106.9 no
C11 C10 H102 110.0 no
H101 C10 H102 109.1 no
C6 C11 C10 112.3(5) yes
C6 C11 H112 110.3 no
C10 C11 H112 108.7 no
C6 C11 H111 107.4 no
C10 C11 H111 108.6 no
H112 C11 H111 109.6 no
P5 C12 C13 112.9(3) yes
P5 C12 C17 115.4(3) yes
C13 C12 C17 110.3(4) yes
P5 C12 H121 105.3 no
C13 C12 H121 105.6 no
C17 C12 H121 106.5 no
C12 C13 C14 111.0(4) yes
C12 C13 H132 110.1 no
C14 C13 H132 107.3 no
C12 C13 H131 109.3 no
C14 C13 H131 110.6 no
H132 C13 H131 108.6 no
C13 C14 C15 112.0(4) yes
C13 C14 H141 107.8 no
C15 C14 H141 109.5 no
C13 C14 H142 110.9 no
C15 C14 H142 109.6 no
H141 C14 H142 106.8 no
C14 C15 C16 112.0(4) yes
C14 C15 H151 107.5 no
C16 C15 H151 108.7 no
C14 C15 H152 109.2 no
C16 C15 H152 110.2 no
H151 C15 H152 109.2 no
C15 C16 C17 111.4(4) yes
C15 C16 H162 109.2 no
C17 C16 H162 105.6 no
C15 C16 H161 109.2 no
C17 C16 H161 109.4 no
H162 C16 H161 112.0 no
C16 C17 C12 110.0(4) yes
C16 C17 H171 111.5 no
C12 C17 H171 109.2 no
C16 C17 H172 108.1 no
C12 C17 H172 110.2 no
H171 C17 H172 107.8 no
P2 C18 C19 114.5(3) yes
P2 C18 C23 114.4(3) yes
C19 C18 C23 111.1(4) yes
P2 C18 H181 105.2 no
C19 C18 H181 105.7 no
C23 C18 H181 104.8 no
C18 C19 C20 111.5(4) yes
C18 C19 H191 108.7 no
C20 C19 H191 109.7 no
C18 C19 H192 108.5 no
C20 C19 H192 108.3 no
H191 C19 H192 110.1 no
C19 C20 C21 112.0(4) yes
C19 C20 H202 107.9 no
C21 C20 H202 106.4 no
C19 C20 H201 110.4 no
C21 C20 H201 110.8 no
H202 C20 H201 109.1 no
C20 C21 C22 111.0(4) yes
C20 C21 H211 109.0 no
C22 C21 H211 110.4 no
C20 C21 H212 108.5 no
C22 C21 H212 108.0 no
H211 C21 H212 109.9 no
C21 C22 C23 110.9(4) yes
C21 C22 H221 112.2 no
C23 C22 H221 107.4 no
C21 C22 H222 107.0 no
C23 C22 H222 108.1 no
H221 C22 H222 111.3 no
C22 C23 C18 110.4(4) yes
C22 C23 H232 108.7 no
C18 C23 H232 109.4 no
C22 C23 H231 108.0 no
C18 C23 H231 108.7 no
H232 C23 H231 111.6 no
P2 C24 C25 117.8(3) yes
P2 C24 C29 114.2(3) yes
C25 C24 C29 109.9(3) yes
P2 C24 H241 102.0 no
C25 C24 H241 104.7 no
C29 C24 H241 106.8 no
C24 C25 C26 110.0(4) yes
C24 C25 H252 111.8 no
C26 C25 H252 110.7 no
C24 C25 H251 109.1 no
C26 C25 H251 107.2 no
H252 C25 H251 108.0 no
C25 C26 C27 111.9(4) yes
C25 C26 H261 108.5 no
C27 C26 H261 110.5 no
C25 C26 H262 107.8 no
C27 C26 H262 108.9 no
H261 C26 H262 109.2 no
C26 C27 C28 111.4(4) yes
C26 C27 H271 108.6 no
C28 C27 H271 110.8 no
C26 C27 H272 109.2 no
C28 C27 H272 110.1 no
H271 C27 H272 106.6 no
C27 C28 C29 111.1(4) yes
C27 C28 H282 109.6 no
C29 C28 H282 108.2 no
C27 C28 H281 109.9 no
C29 C28 H281 108.6 no
H282 C28 H281 109.5 no
C24 C29 C28 110.6(4) yes
C24 C29 H291 107.5 no
C28 C29 H291 106.4 no
C24 C29 H292 110.9 no
C28 C29 H292 110.5 no
H291 C29 H292 110.9 no
Ru1 C30 C31 71.6(3) yes
Ru1 C30 C34 72.1(3) yes
C31 C30 C34 107.5(5) yes
Ru1 C30 H301 125.3 no
C31 C30 H301 125.8 no
C34 C30 H301 126.6 no
Ru1 C31 C30 70.8(3) yes
Ru1 C31 C32 71.8(3) yes
C30 C31 C32 107.2(5) yes
Ru1 C31 H311 123.0 no
C30 C31 H311 126.3 no
C32 C31 H311 126.6 no
Ru1 C32 C31 71.5(3) yes
Ru1 C32 C33 71.9(3) yes
C31 C32 C33 108.9(5) yes
Ru1 C32 H321 125.8 no
C31 C32 H321 124.6 no
C33 C32 H321 126.4 no
Ru1 C33 C32 71.5(3) yes
Ru1 C33 C34 71.6(3) yes
C32 C33 C34 108.3(5) yes
Ru1 C33 H331 124.4 no
C32 C33 H331 125.9 no
C34 C33 H331 125.8 no
Ru1 C34 C30 70.8(3) yes
Ru1 C34 C33 71.8(3) yes
C30 C34 C33 108.2(5) yes
Ru1 C34 H341 124.5 no
C30 C34 H341 125.6 no
C33 C34 H341 126.2 no
Ru1 B35 N36 133.1(4) yes
Ru1 B35 H352 107.1 no
N36 B35 H352 118.6 no
Ru1 B35 H351 43.7 no
N36 B35 H351 110.7 no
H352 B35 H351 122.4 no
B35 N36 C37 119.2(4) yes
B35 N36 C110 124.0(7) yes
C37 N36 C110 116.8(7) yes
B35 N36 C37 119.2(4) yes
B35 N36 C120 126.7(8) yes
C37 N36 C120 113.5(8) yes
N36 C37 C38 111.0(4) yes
N36 C37 C42 111.9(4) yes
C38 C37 C42 110.7(4) yes
N36 C37 H371 106.7 no
C38 C37 H371 108.6 no
C42 C37 H371 107.8 no
C37 C38 C39 111.0(5) yes
C37 C38 H381 110.0 no
C39 C38 H381 109.0 no
C37 C38 H382 109.8 no
C39 C38 H382 109.3 no
H381 C38 H382 107.8 no
C38 C39 C40 110.2(5) yes
C38 C39 H392 109.9 no
C40 C39 H392 111.1 no
C38 C39 H391 108.8 no
C40 C39 H391 109.5 no
H392 C39 H391 107.2 no
C39 C40 C41 110.7(5) yes
C39 C40 H401 109.0 no
C41 C40 H401 109.3 no
C39 C40 H402 109.5 no
C41 C40 H402 109.6 no
H401 C40 H402 108.7 no
C40 C41 C42 112.3(5) yes
C40 C41 H411 108.2 no
C42 C41 H411 108.5 no
C40 C41 H412 110.0 no
C42 C41 H412 108.6 no
H411 C41 H412 109.2 no
C37 C42 C41 111.9(5) yes
C37 C42 H422 105.2 no
C41 C42 H422 110.0 no
C37 C42 H421 109.9 no
C41 C42 H421 108.0 no
H422 C42 H421 111.8 no
F50 C49 F51 105.8(4) yes
F50 C49 F52 105.9(4) yes
F51 C49 F52 105.4(4) yes
F50 C49 C53 113.8(4) yes
F51 C49 C53 113.7(4) yes
F52 C49 C53 111.5(4) yes
C49 C53 C54 120.5(4) yes
C49 C53 C58 118.4(4) yes
C54 C53 C58 121.2(4) yes
C53 C54 C55 118.0(4) yes
C53 C54 H541 120.3 no
C55 C54 H541 121.7 no
C54 C55 C56 120.8(4) yes
C54 C55 C102 120.4(4) yes
C56 C55 C102 118.8(4) yes
C55 C56 C57 122.3(4) yes
C55 C56 H561 119.9 no
C57 C56 H561 117.8 no
C56 C57 C58 115.2(4) yes
C56 C57 B59 121.0(4) yes
C58 C57 B59 123.7(4) yes
C57 C58 C53 122.5(4) yes
C57 C58 H581 119.6 no
C53 C58 H581 117.9 no
C57 B59 C60 110.9(3) yes
C57 B59 C74 110.9(3) yes
C60 B59 C74 105.4(3) yes
C57 B59 C88 105.7(3) yes
C60 B59 C88 111.6(3) yes
C74 B59 C88 112.5(3) yes
B59 C60 C61 120.5(4) yes
B59 C60 C65 123.6(4) yes
C61 C60 C65 115.8(4) yes
C60 C61 C62 122.4(4) yes
C60 C61 H611 117.7 no
C62 C61 H611 119.8 no
C61 C62 C63 120.8(4) yes
C61 C62 C70 120.4(4) yes
C63 C62 C70 118.7(4) yes
C62 C63 C64 118.1(4) yes
C62 C63 H631 120.8 no
C64 C63 H631 121.1 no
C63 C64 C65 121.0(5) yes
C63 C64 C66 120.2(4) yes
C65 C64 C66 118.8(4) yes
C60 C65 C64 121.8(4) yes
C60 C65 H651 117.4 no
C64 C65 H651 120.8 no
C64 C66 F160 112.6(5) yes
C64 C66 F161 118.7(5) yes
F160 C66 F161 105.39(6) yes
C64 C66 F162 108.4(5) yes
F160 C66 F162 105.37(6) yes
F161 C66 F162 105.36(6) yes
C64 C66 F165 114.6(4) yes
C64 C66 F166 109.4(4) yes
F165 C66 F166 105.38(6) yes
C64 C66 F167 115.8(4) yes
F165 C66 F167 105.40(6) yes
F166 C66 F167 105.34(6) yes
C62 C70 F71 112.8(5) yes
C62 C70 F72 113.0(4) yes
F71 C70 F72 104.3(4) yes
C62 C70 F73 112.5(4) yes
F71 C70 F73 104.4(5) yes
F72 C70 F73 109.2(5) yes
B59 C74 C75 120.2(4) yes
B59 C74 C79 124.8(4) yes
C75 C74 C79 115.0(4) yes
C74 C75 C76 122.4(4) yes
C74 C75 H751 119.4 no
C76 C75 H751 118.2 no
C75 C76 C77 120.2(4) yes
C75 C76 C84 120.8(4) yes
C77 C76 C84 119.0(4) yes
C76 C77 C78 119.1(4) yes
C76 C77 H771 120.6 no
C78 C77 H771 120.3 no
C77 C78 C79 120.3(4) yes
C77 C78 C80 119.7(4) yes
C79 C78 C80 120.0(4) yes
C74 C79 C78 122.9(4) yes
C74 C79 H791 119.3 no
C78 C79 H791 117.9 no
C78 C80 F81 113.2(4) yes
C78 C80 F82 113.0(5) yes
F81 C80 F82 105.5(5) yes
C78 C80 F83 111.8(5) yes
F81 C80 F83 104.6(5) yes
F82 C80 F83 108.0(5) yes
C76 C84 F150 118.9(4) yes
C76 C84 F151 106.5(4) yes
F150 C84 F151 105.38(6) yes
C76 C84 F152 114.1(4) yes
F150 C84 F152 105.43(6) yes
F151 C84 F152 105.34(6) yes
C76 C84 F155 111.0(4) yes
C76 C84 F156 117.3(4) yes
F155 C84 F156 105.37(6) yes
C76 C84 F157 111.6(4) yes
F155 C84 F157 105.28(6) yes
F156 C84 F157 105.38(6) yes
B59 C88 C89 122.4(4) yes
B59 C88 C93 121.8(4) yes
C89 C88 C93 115.7(4) yes
C88 C89 C90 122.2(4) yes
C88 C89 H891 119.1 no
C90 C89 H891 118.7 no
C89 C90 C91 120.6(4) yes
C89 C90 C98 118.4(4) yes
C91 C90 C98 120.9(4) yes
C90 C91 C92 118.5(4) yes
C90 C91 H911 122.6 no
C92 C91 H911 118.9 no
C91 C92 C93 120.7(4) yes
C91 C92 C94 119.2(4) yes
C93 C92 C94 120.1(4) yes
C88 C93 C92 122.2(4) yes
C88 C93 H931 118.2 no
C92 C93 H931 119.7 no
C92 C94 F170 114.7(3) yes
C92 C94 F171 109.3(4) yes
F170 C94 F171 105.38(6) yes
C92 C94 F172 115.8(4) yes
F170 C94 F172 105.42(6) yes
F171 C94 F172 105.36(6) yes
C92 C94 F175 108.8(4) yes
C92 C94 F176 117.4(4) yes
F175 C94 F176 105.39(6) yes
C92 C94 F177 113.6(4) yes
F175 C94 F177 105.36(6) yes
F176 C94 F177 105.38(6) yes
C90 C98 F130 112.4(4) yes
C90 C98 F131 118.4(4) yes
F130 C98 F131 105.40(6) yes
C90 C98 F132 109.0(4) yes
F130 C98 F132 105.31(6) yes
F131 C98 F132 105.43(6) yes
C90 C98 F135 116.3(4) yes
C90 C98 F136 109.0(4) yes
F135 C98 F136 105.33(6) yes
C90 C98 F137 114.5(4) yes
F135 C98 F137 105.45(6) yes
F136 C98 F137 105.28(6) yes
C55 C102 F140 115.5(4) yes
C55 C102 F141 113.1(4) yes
F140 C102 F141 105.41(6) yes
C55 C102 F142 111.4(4) yes
F140 C102 F142 105.33(6) yes
F141 C102 F142 105.29(6) yes
C55 C102 F145 114.7(5) yes
C55 C102 F146 104.0(5) yes
F145 C102 F146 105.34(6) yes
C55 C102 F147 120.7(5) yes
F145 C102 F147 105.43(6) yes
F146 C102 F147 105.37(6) yes
N36 C110 C111 110.5(9) yes
N36 C110 C115 113.8(9) yes
C111 C110 C115 110.04(7) yes
N36 C110 H1101 106.6 no
C111 C110 H1101 108.9 no
C115 C110 H1101 106.7 no
C110 C111 C112 110.76(7) yes
C110 C111 H1111 109.2 no
C112 C111 H1111 109.4 no
C110 C111 H1112 109.2 no
C112 C111 H1112 108.6 no
H1111 C111 H1112 109.8 no
C111 C112 C113 111.15(7) yes
C111 C112 H1121 107.8 no
C113 C112 H1121 108.9 no
C111 C112 H1122 111.3 no
C113 C112 H1122 109.1 no
H1121 C112 H1122 108.4 no
C112 C113 C114 110.97(7) yes
C112 C113 H1132 107.8 no
C114 C113 H1132 108.9 no
C112 C113 H1131 110.6 no
C114 C113 H1131 108.9 no
H1132 C113 H1131 109.7 no
C113 C114 C115 111.16(7) yes
C113 C114 H1141 110.0 no
C115 C114 H1141 108.7 no
C113 C114 H1142 110.1 no
C115 C114 H1142 107.3 no
H1141 C114 H1142 109.5 no
C114 C115 C110 110.77(7) yes
C114 C115 H1151 110.9 no
C110 C115 H1151 108.0 no
C114 C115 H1152 108.8 no
C110 C115 H1152 108.4 no
H1151 C115 H1152 110.0 no
N36 C120 C121 117.2(10) yes
N36 C120 C125 111.0(10) yes
C121 C120 C125 110.04(7) yes
N36 C120 H1201 105.6 no
C121 C120 H1201 106.1 no
C125 C120 H1201 106.2 no
C120 C121 C122 110.76(7) yes
C120 C121 H1211 106.8 no
C122 C121 H1211 108.8 no
C120 C121 H1212 110.1 no
C122 C121 H1212 110.2 no
H1211 C121 H1212 110.1 no
C121 C122 C123 111.16(7) yes
C121 C122 H1222 108.6 no
C123 C122 H1222 108.4 no
C121 C122 H1221 109.7 no
C123 C122 H1221 109.3 no
H1222 C122 H1221 109.7 no
C122 C123 C124 110.97(7) yes
C122 C123 H1231 110.3 no
C124 C123 H1231 108.1 no
C122 C123 H1232 108.6 no
C124 C123 H1232 108.4 no
H1231 C123 H1232 110.5 no
C123 C124 C125 111.15(7) yes
C123 C124 H1241 111.1 no
C125 C124 H1241 108.4 no
C123 C124 H1242 107.4 no
C125 C124 H1242 109.1 no
H1241 C124 H1242 109.6 no
C124 C125 C120 110.76(7) yes
C124 C125 H1252 110.4 no
C120 C125 H1252 109.0 no
C124 C125 H1251 108.5 no
C120 C125 H1251 109.3 no
H1252 C125 H1251 108.8 no
B35 H351 Ru1 105.4 no

loop_
_geom_bond_atom_site_label_1
_geom_bond_atom_site_label_2
_geom_bond_distance
_geom_bond_publ_flag
Ru1 P2 2.3382(11) yes
Ru1 P5 2.3194(11) yes
Ru1 C30 2.223(5) yes
Ru1 C31 2.233(5) yes
Ru1 C32 2.238(5) yes
Ru1 C33 2.242(5) yes
Ru1 C34 2.240(5) yes
Ru1 B35 2.331(5) yes
Ru1 H351 1.669 no
P2 C3 1.837(4) yes
P2 C18 1.858(4) yes
P2 C24 1.861(4) yes
C3 C4 1.523(6) yes
C3 H31 0.968 no
C3 H32 0.947 no
C4 P5 1.850(4) yes
C4 H41 0.990 no
C4 H42 0.965 no
P5 C6 1.860(4) yes
P5 C12 1.856(4) yes
C6 C7 1.546(6) yes
C6 C11 1.533(7) yes
C6 H61 0.988 no
C7 C8 1.528(6) yes
C7 H71 0.999 no
C7 H72 0.986 no
C8 C9 1.522(7) yes
C8 H82 0.966 no
C8 H81 0.981 no
C9 C10 1.511(7) yes
C9 H91 0.978 no
C9 H92 0.975 no
C10 C11 1.523(7) yes
C10 H101 0.988 no
C10 H102 0.974 no
C11 H112 0.994 no
C11 H111 0.967 no
C12 C13 1.530(6) yes
C12 C17 1.529(7) yes
C12 H121 1.006 no
C13 C14 1.529(7) yes
C13 H132 0.972 no
C13 H131 0.970 no
C14 C15 1.517(8) yes
C14 H141 0.972 no
C14 H142 0.971 no
C15 C16 1.517(8) yes
C15 H151 0.972 no
C15 H152 0.985 no
C16 C17 1.530(7) yes
C16 H162 0.976 no
C16 H161 0.953 no
C17 H171 0.970 no
C17 H172 0.973 no
C18 C19 1.536(6) yes
C18 C23 1.533(6) yes
C18 H181 0.998 no
C19 C20 1.530(7) yes
C19 H191 0.967 no
C19 H192 0.987 no
C20 C21 1.519(8) yes
C20 H202 0.979 no
C20 H201 0.966 no
C21 C22 1.517(8) yes
C21 H211 0.962 no
C21 H212 0.986 no
C22 C23 1.534(6) yes
C22 H221 0.996 no
C22 H222 0.987 no
C23 H232 0.989 no
C23 H231 0.963 no
C24 C25 1.542(6) yes
C24 C29 1.527(6) yes
C24 H241 0.988 no
C25 C26 1.520(6) yes
C25 H252 0.950 no
C25 H251 0.977 no
C26 C27 1.525(7) yes
C26 H261 0.971 no
C26 H262 0.972 no
C27 C28 1.524(7) yes
C27 H271 0.988 no
C27 H272 0.981 no
C28 C29 1.527(6) yes
C28 H282 0.969 no
C28 H281 0.967 no
C29 H291 0.970 no
C29 H292 1.000 no
C30 C31 1.438(7) yes
C30 C34 1.419(8) yes
C30 H301 0.983 no
C31 C32 1.407(8) yes
C31 H311 0.996 no
C32 C33 1.407(9) yes
C32 H321 0.959 no
C33 C34 1.405(9) yes
C33 H331 0.979 no
C34 H341 0.993 no
B35 N36 1.382(6) yes
B35 H352 1.151 no
B35 H351 1.243 no
N36 C37 1.488(6) yes
N36 C110 1.528(10) yes
N36 C37 1.488(6) yes
N36 C120 1.435(10) yes
C37 C38 1.507(7) yes
C37 C42 1.529(7) yes
C37 H371 1.015 no
C38 C39 1.536(7) yes
C38 H381 0.968 no
C38 H382 0.966 no
C39 C40 1.523(10) yes
C39 H392 0.977 no
C39 H391 0.980 no
C40 C41 1.496(12) yes
C40 H401 0.961 no
C40 H402 0.970 no
C41 C42 1.517(9) yes
C41 H411 0.974 no
C41 H412 0.967 no
C42 H422 0.991 no
C42 H421 0.955 no
F50 C49 1.333(6) yes
C49 F51 1.337(5) yes
C49 F52 1.342(6) yes
C49 C53 1.486(6) yes
C53 C54 1.375(6) yes
C53 C58 1.388(6) yes
C54 C55 1.384(6) yes
C54 H541 0.943 no
C55 C56 1.389(6) yes
C55 C102 1.482(5) yes
C56 C57 1.403(6) yes
C56 H561 0.927 no
C57 C58 1.396(6) yes
C57 B59 1.642(6) yes
C58 H581 0.930 no
B59 C60 1.637(6) yes
B59 C74 1.644(6) yes
B59 C88 1.643(6) yes
C60 C61 1.405(6) yes
C60 C65 1.398(6) yes
C61 C62 1.378(6) yes
C61 H611 0.933 no
C62 C63 1.390(7) yes
C62 C70 1.495(6) yes
C63 C64 1.380(7) yes
C63 H631 0.949 no
C64 C65 1.396(6) yes
C64 C66 1.483(5) yes
C65 H651 0.949 no
C66 F160 1.350(5) yes
C66 F161 1.329(5) yes
C66 F162 1.363(5) yes
C66 F165 1.345(5) yes
C66 F166 1.364(5) yes
C66 F167 1.342(5) yes
C70 F71 1.340(6) yes
C70 F72 1.335(7) yes
C70 F73 1.312(6) yes
C74 C75 1.408(6) yes
C74 C79 1.400(6) yes
C75 C76 1.399(7) yes
C75 H751 0.924 no
C76 C77 1.379(7) yes
C76 C84 1.491(5) yes
C77 C78 1.379(7) yes
C77 H771 0.951 no
C78 C79 1.392(6) yes
C78 C80 1.495(7) yes
C79 H791 0.912 no
C80 F81 1.323(7) yes
C80 F82 1.321(7) yes
C80 F83 1.323(7) yes
C84 F150 1.310(5) yes
C84 F151 1.370(5) yes
C84 F152 1.348(5) yes
C84 F155 1.365(5) yes
C84 F156 1.320(5) yes
C84 F157 1.362(5) yes
C88 C89 1.393(6) yes
C88 C93 1.405(6) yes
C89 C90 1.402(6) yes
C89 H891 0.943 no
C90 C91 1.384(7) yes
C90 C98 1.483(5) yes
C91 C92 1.380(7) yes
C91 H911 0.927 no
C92 C93 1.396(6) yes
C92 C94 1.482(5) yes
C93 H931 0.952 no
C94 F170 1.338(5) yes
C94 F171 1.367(5) yes
C94 F172 1.341(5) yes
C94 F175 1.367(5) yes
C94 F176 1.336(5) yes
C94 F177 1.347(5) yes
C98 F130 1.346(5) yes
C98 F131 1.314(5) yes
C98 F132 1.368(5) yes
C98 F135 1.328(5) yes
C98 F136 1.366(5) yes
C98 F137 1.344(5) yes
C102 F140 1.329(5) yes
C102 F141 1.340(5) yes
C102 F142 1.366(5) yes
C102 F145 1.339(5) yes
C102 F146 1.370(5) yes
C102 F147 1.318(5) yes
C110 C111 1.528(6) yes
C110 C115 1.525(6) yes
C110 H1101 0.982 no
C111 C112 1.538(6) yes
C111 H1111 0.959 no
C111 H1112 0.967 no
C112 C113 1.526(6) yes
C112 H1121 0.972 no
C112 H1122 0.982 no
C113 C114 1.530(6) yes
C113 H1132 0.975 no
C113 H1131 0.977 no
C114 C115 1.536(6) yes
C114 H1141 0.962 no
C114 H1142 0.977 no
C115 H1151 0.975 no
C115 H1152 0.975 no
C120 C121 1.526(6) yes
C120 C125 1.530(6) yes
C120 H1201 0.981 no
C121 C122 1.533(6) yes
C121 H1211 0.965 no
C121 H1212 0.959 no
C122 C123 1.530(6) yes
C122 H1222 0.968 no
C122 H1221 0.973 no
C123 C124 1.528(6) yes
C123 H1231 0.971 no
C123 H1232 0.974 no
C124 C125 1.540(6) yes
C124 H1241 0.967 no
C124 H1242 0.965 no
C125 H1252 0.977 no
C125 H1251 0.972 no
